data_7019533
loop_
_publ_author_name
'B\'eziau, Antoine'
'Baudron, St\'ephane A'
'Hosseini, Mir Wais'

_publ_section_title
;
 Heterometallic coordination polymers incorporating dipyrrin based
 heteroleptic copper and cobalt complexes: to Ag-\p or not?
;
_journal_issue 24
_journal_name_full 'Dalton transactions (Cambridge, England : 2003)'
_journal_page_first 7227
_journal_page_last 7234
_journal_paper_doi 10.1039/c2dt30549f
_journal_volume 41
_journal_year 2012
_chemical_formula_sum 'C108 H78 Ag4 B4 Cu4 F16 N20 O9'
_chemical_formula_weight 2832.78
_chemical_name_systematic
;
?
;
_space_group_IT_number 2
_symmetry_cell_setting triclinic
_symmetry_space_group_name_Hall '-P 1'
_symmetry_space_group_name_H-M 'P -1'
_atom_sites_solution_hydrogens geom
_atom_sites_solution_primary direct
_atom_sites_solution_secondary difmap
_audit_creation_method SHELXL-97
_cell_angle_alpha 67.5880(10)
_cell_angle_beta 77.9490(10)
_cell_angle_gamma 76.3120(10)
_cell_formula_units_Z 1
_cell_length_a 13.3262(3)
_cell_length_b 13.6246(3)
_cell_length_c 17.0399(3)
_cell_measurement_reflns_used 9948
_cell_measurement_temperature 173(2)
_cell_measurement_theta_max 28.52
_cell_measurement_theta_min 2.43
_cell_volume 2754.60(10)
_computing_cell_refinement 'Bruker SAINT'
_computing_data_collection 'Bruker APEX2'
_computing_data_reduction 'Bruker SAINT'
_computing_molecular_graphics 'Bruker SHELXTL'
_computing_publication_material 'Bruker SHELXTL'
_computing_structure_refinement 'SHELXL-97 (Sheldrick, 2008)'
_computing_structure_solution 'SHELXS-97 (Sheldrick, 2008)'
_diffrn_ambient_temperature 173(2)
_diffrn_measured_fraction_theta_full 0.962
_diffrn_measured_fraction_theta_max 0.962
_diffrn_measurement_device_type 'Bruker APEX-II CCD'
_diffrn_measurement_method '\f and \w scans'
_diffrn_radiation_monochromator graphite
_diffrn_radiation_source 'fine-focus sealed tube'
_diffrn_radiation_type MoK\a
_diffrn_radiation_wavelength 0.71073
_diffrn_reflns_av_R_equivalents 0.0389
_diffrn_reflns_av_sigmaI/netI 0.0547
_diffrn_reflns_limit_h_max 18
_diffrn_reflns_limit_h_min -18
_diffrn_reflns_limit_k_max 19
_diffrn_reflns_limit_k_min -16
_diffrn_reflns_limit_l_max 23
_diffrn_reflns_limit_l_min -17
_diffrn_reflns_number 53389
_diffrn_reflns_theta_full 29.41
_diffrn_reflns_theta_max 29.41
_diffrn_reflns_theta_min 1.59
_exptl_absorpt_coefficient_mu 1.546
_exptl_absorpt_correction_T_max 0.9697
_exptl_absorpt_correction_T_min 0.8607
_exptl_absorpt_correction_type multi-scan
_exptl_absorpt_process_details sadabs
_exptl_crystal_colour dark-red
_exptl_crystal_density_diffrn 1.708
_exptl_crystal_density_meas ?
_exptl_crystal_density_method 'not measured'
_exptl_crystal_description platelet
_exptl_crystal_F_000 1406
_exptl_crystal_size_max 0.10
_exptl_crystal_size_mid 0.07
_exptl_crystal_size_min 0.02
_refine_diff_density_max 2.014
_refine_diff_density_min -2.258
_refine_diff_density_rms 0.174
_refine_ls_extinction_method none
_refine_ls_goodness_of_fit_ref 1.052
_refine_ls_hydrogen_treatment constr
_refine_ls_matrix_type full
_refine_ls_number_parameters 740
_refine_ls_number_reflns 14644
_refine_ls_number_restraints 20
_refine_ls_restrained_S_all 1.058
_refine_ls_R_factor_all 0.1037
_refine_ls_R_factor_gt 0.0640
_refine_ls_shift/su_max 0.001
_refine_ls_shift/su_mean 0.000
_refine_ls_structure_factor_coef Fsqd
_refine_ls_weighting_details 'calc w=1/[\s^2^(Fo^2^)+(0.0991P)^2^+13.8688P] where P=(Fo^2^+2Fc^2^)/3'
_refine_ls_weighting_scheme calc
_refine_ls_wR_factor_gt 0.1833
_refine_ls_wR_factor_ref 0.2060
_reflns_number_gt 9773
_reflns_number_total 14644
_reflns_threshold_expression >2sigma(I)
_cod_data_source_file c2dt30549f.txt
_cod_data_source_block compound5
_cod_depositor_comments
;
The following automatic conversions were performed:

'_symmetry_cell_setting' value 'Triclinic' changed to 'triclinic'
according to /home/saulius/struct/CIF-dictionaries/cif_core.dic
dictionary named 'cif_core.dic' version 2.4.1 from 2010-06-29.

Automatic conversion script
Id: cif_fix_values 1891 2012-01-12 08:04:46Z andrius 

The following automatic conversions were performed:

'_exptl_crystal_density_meas' value 'not measured' was changed to '?'
- the value is perceived as not measured.

Automatic conversion script
Id: cif_fix_values 3008 2015-01-20 13:52:24Z robertas 
;
_cod_original_sg_symbol_H-M 'P-1 '
_cod_database_code 7019533

loop_
_symmetry_equiv_pos_as_xyz
'x, y, z'
'-x, -y, -z'

loop_
_atom_site_label
_atom_site_type_symbol
_atom_site_fract_x
_atom_site_fract_y
_atom_site_fract_z
_atom_site_U_iso_or_equiv
_atom_site_adp_type
_atom_site_occupancy
_atom_site_symmetry_multiplicity
_atom_site_calc_flag
_atom_site_refinement_flags
_atom_site_disorder_assembly
_atom_site_disorder_group
C1 C 0.6161(5) 0.9731(5) 0.3081(4) 0.0243(12) Uani 1 1 d . . .
H1 H 0.6267 0.9156 0.3589 0.029 Uiso 1 1 calc R . .
C2 C 0.5985(5) 0.9621(5) 0.2334(4) 0.0265(12) Uani 1 1 d . . .
H2 H 0.5945 0.8988 0.2263 0.032 Uiso 1 1 calc R . .
C3 C 0.5885(5) 1.0641(5) 0.1734(4) 0.0263(12) Uani 1 1 d . . .
H3 H 0.5758 1.0832 0.1173 0.032 Uiso 1 1 calc R . .
C4 C 0.6011(4) 1.1355(4) 0.2124(3) 0.0211(11) Uani 1 1 d . . .
C5 C 0.6043(4) 1.2452(4) 0.1752(3) 0.0228(11) Uani 1 1 d . . .
C6 C 0.6161(5) 1.3115(4) 0.2172(3) 0.0225(11) Uani 1 1 d . . .
C7 C 0.6215(5) 1.4242(5) 0.1818(4) 0.0285(13) Uani 1 1 d . . .
H7 H 0.6176 1.4686 0.1250 0.034 Uiso 1 1 calc R . .
C8 C 0.6331(5) 1.4545(5) 0.2462(4) 0.0290(13) Uani 1 1 d . . .
H8 H 0.6393 1.5228 0.2421 0.035 Uiso 1 1 calc R . .
C9 C 0.6338(5) 1.3602(4) 0.3211(4) 0.0265(12) Uani 1 1 d . . .
H9 H 0.6408 1.3578 0.3750 0.032 Uiso 1 1 calc R . .
C10 C 0.5957(5) 1.2962(5) 0.0821(3) 0.0242(12) Uani 1 1 d . . .
C11 C 0.6760(5) 1.3460(5) 0.0242(4) 0.0290(13) Uani 1 1 d . . .
H11 H 0.7341 1.3507 0.0440 0.035 Uiso 1 1 calc R . .
C12 C 0.6679(5) 1.3882(5) -0.0624(4) 0.0328(14) Uani 1 1 d . . .
H12 H 0.7219 1.4206 -0.1000 0.039 Uiso 1 1 calc R . .
C13 C 0.5094(6) 1.3383(5) -0.0404(4) 0.0349(15) Uani 1 1 d . . .
H13 H 0.4521 1.3352 -0.0621 0.042 Uiso 1 1 calc R . .
C14 C 0.5111(5) 1.2939(5) 0.0484(4) 0.0313(14) Uani 1 1 d . . .
H14 H 0.4554 1.2630 0.0844 0.038 Uiso 1 1 calc R . .
C15 C 0.6379(5) 0.6565(5) 0.5996(4) 0.0297(13) Uani 1 1 d . . .
H15 H 0.6388 0.6120 0.5694 0.036 Uiso 1 1 calc R . .
C16 C 0.6401(5) 0.7642(5) 0.5547(4) 0.0267(13) Uani 1 1 d . . .
H16 H 0.6426 0.7912 0.4955 0.032 Uiso 1 1 calc R . .
C17 C 0.6385(4) 0.8325(4) 0.5983(3) 0.0191(10) Uani 1 1 d . . .
C18 C 0.6385(5) 0.7872(5) 0.6855(4) 0.0245(12) Uani 1 1 d . . .
H18 H 0.6394 0.8297 0.7169 0.029 Uiso 1 1 calc R . .
C19 C 0.6371(5) 0.6774(4) 0.7264(4) 0.0247(12) Uani 1 1 d . . .
H19 H 0.6380 0.6480 0.7853 0.030 Uiso 1 1 calc R . .
C20 C 0.6359(4) 0.9508(4) 0.5502(3) 0.0193(11) Uani 1 1 d . . .
C21 C 0.6211(4) 1.0199(4) 0.5961(4) 0.0223(11) Uani 1 1 d . . .
H21 H 0.6163 0.9903 0.6555 0.027 Uiso 1 1 calc R . .
C22 C 0.6134(4) 1.1321(4) 0.5567(3) 0.0209(11) Uani 1 1 d . . .
C23 C 0.5967(5) 1.2007(4) 0.6103(4) 0.0229(11) Uani 1 1 d . . .
C24 C 0.6186(5) 1.1612(5) 0.6938(4) 0.0244(12) Uani 1 1 d . . .
H24 H 0.6417 1.0880 0.7208 0.029 Uiso 1 1 calc R . .
C25 C 0.6056(5) 1.2331(5) 0.7365(4) 0.0273(13) Uani 1 1 d . . .
H25 H 0.6216 1.2064 0.7923 0.033 Uiso 1 1 calc R . .
C26 C 0.5486(7) 1.3755(5) 0.6214(5) 0.049(2) Uani 1 1 d . . .
H26 H 0.5247 1.4489 0.5961 0.058 Uiso 1 1 calc R . .
C27 C 0.5590(7) 1.3102(5) 0.5753(4) 0.0425(18) Uani 1 1 d . . .
H27 H 0.5409 1.3391 0.5201 0.051 Uiso 1 1 calc R . .
N1 N 0.6160(4) 1.0754(4) 0.2980(3) 0.0211(9) Uani 1 1 d . . .
N2 N 0.6230(4) 1.2757(4) 0.3040(3) 0.0214(9) Uani 1 1 d . . .
N3 N 0.5861(5) 1.3846(4) -0.0951(3) 0.0334(12) Uani 1 1 d . . .
N4 N 0.6344(4) 0.6126(4) 0.6857(3) 0.0261(11) Uani 1 1 d . . .
N5 N 0.5713(5) 1.3384(4) 0.7017(3) 0.0319(12) Uani 1 1 d . . .
O1 O 0.6487(3) 0.9806(3) 0.4682(2) 0.0252(9) Uani 1 1 d . . .
O2 O 0.6202(4) 1.1817(3) 0.4768(3) 0.0280(9) Uani 1 1 d . . .
Cu1 Cu 0.62958(5) 1.12798(5) 0.38525(4) 0.02064(16) Uani 1 1 d . . .
Ag1 Ag 0.57107(5) 0.45828(4) 0.76318(3) 0.03922(16) Uani 1 1 d . . .
C28 C 0.8523(5) 0.7978(5) 0.3485(4) 0.0269(12) Uani 1 1 d . . .
H28 H 0.8463 0.7458 0.4030 0.032 Uiso 1 1 calc R . .
C29 C 0.8540(5) 0.7793(5) 0.2738(4) 0.0276(13) Uani 1 1 d . . .
H29 H 0.8489 0.7147 0.2695 0.033 Uiso 1 1 calc R . .
C30 C 0.8648(4) 0.8753(5) 0.2067(4) 0.0248(12) Uani 1 1 d . . .
H30 H 0.8690 0.8876 0.1486 0.030 Uiso 1 1 calc R . .
C31 C 0.8683(4) 0.9512(4) 0.2440(3) 0.0214(11) Uani 1 1 d . . .
C32 C 0.8784(4) 1.0601(4) 0.2021(3) 0.0226(11) Uani 1 1 d . . .
C33 C 0.8755(4) 1.1338(4) 0.2420(3) 0.0211(11) Uani 1 1 d . . .
C34 C 0.8822(4) 1.2456(4) 0.2041(4) 0.0237(12) Uani 1 1 d . . .
H34 H 0.8913 1.2852 0.1458 0.028 Uiso 1 1 calc R . .
C35 C 0.8728(5) 1.2838(5) 0.2685(4) 0.0271(13) Uani 1 1 d . . .
H35 H 0.8739 1.3542 0.2629 0.032 Uiso 1 1 calc R . .
C36 C 0.8612(4) 1.1965(4) 0.3450(4) 0.0223(11) Uani 1 1 d . . .
H36 H 0.8539 1.2010 0.3991 0.027 Uiso 1 1 calc R . .
C37 C 0.8966(5) 1.1028(5) 0.1058(3) 0.0249(12) Uani 1 1 d . . .
C38 C 0.9818(5) 1.1517(5) 0.0619(4) 0.0303(13) Uani 1 1 d . . .
H38 H 1.0311 1.1554 0.0916 0.036 Uiso 1 1 calc R . .
C39 C 0.9930(5) 1.1950(5) -0.0268(4) 0.0323(14) Uani 1 1 d . . .
H39 H 1.0502 1.2282 -0.0556 0.039 Uiso 1 1 calc R . .
C40 C 0.8448(5) 1.1410(5) -0.0299(4) 0.0285(13) Uani 1 1 d . . .
H40 H 0.7977 1.1368 -0.0613 0.034 Uiso 1 1 calc R . .
C41 C 0.8279(5) 1.0958(5) 0.0577(4) 0.0257(12) Uani 1 1 d . . .
H41 H 0.7713 1.0609 0.0846 0.031 Uiso 1 1 calc R . .
C42 C 0.9106(5) 0.5147(5) 0.7587(4) 0.0294(13) Uani 1 1 d . . .
H42 H 0.9079 0.4858 0.8180 0.035 Uiso 1 1 calc R . .
C43 C 0.9001(5) 0.6260(4) 0.7191(4) 0.0283(13) Uani 1 1 d . . .
H43 H 0.8895 0.6702 0.7514 0.034 Uiso 1 1 calc R . .
C44 C 0.9058(4) 0.6705(4) 0.6299(3) 0.0201(11) Uani 1 1 d . . .
C45 C 0.9222(6) 0.6001(5) 0.5851(4) 0.0368(16) Uani 1 1 d . . .
H45 H 0.9270 0.6263 0.5257 0.044 Uiso 1 1 calc R . .
C46 C 0.9313(7) 0.4906(5) 0.6304(4) 0.0433(18) Uani 1 1 d . . .
H46 H 0.9427 0.4443 0.5998 0.052 Uiso 1 1 calc R . .
C47 C 0.8925(4) 0.7883(4) 0.5813(3) 0.0188(10) Uani 1 1 d . . .
C48 C 0.8906(5) 0.8588(4) 0.6235(4) 0.0241(12) Uani 1 1 d . . .
H48 H 0.8971 0.8303 0.6816 0.029 Uiso 1 1 calc R . .
C49 C 0.8795(4) 0.9707(4) 0.5821(3) 0.0192(10) Uani 1 1 d . . .
C50 C 0.8776(4) 1.0410(4) 0.6320(3) 0.0209(11) Uani 1 1 d . . .
C51 C 0.8751(5) 1.0025(4) 0.7206(4) 0.0238(12) Uani 1 1 d . . .
H51 H 0.8723 0.9302 0.7523 0.029 Uiso 1 1 calc R . .
C52 C 0.8767(5) 1.0723(5) 0.7607(4) 0.0271(13) Uani 1 1 d . . .
H52 H 0.8764 1.0451 0.8198 0.033 Uiso 1 1 calc R . .
C53 C 0.8782(5) 1.2148(5) 0.6343(4) 0.0297(13) Uani 1 1 d . . .
H53 H 0.8788 1.2878 0.6043 0.036 Uiso 1 1 calc R . .
C54 C 0.8767(5) 1.1507(4) 0.5895(4) 0.0250(12) Uani 1 1 d . . .
H54 H 0.8751 1.1805 0.5307 0.030 Uiso 1 1 calc R . .
N6 N 0.8604(4) 0.9008(4) 0.3324(3) 0.0218(10) Uani 1 1 d . . .
N7 N 0.8617(4) 1.1061(4) 0.3315(3) 0.0211(9) Uani 1 1 d . . .
N8 N 0.9259(4) 1.1910(4) -0.0724(3) 0.0306(12) Uani 1 1 d . . .
N9 N 0.9245(4) 0.4474(4) 0.7162(3) 0.0286(11) Uani 1 1 d . . .
N10 N 0.8789(4) 1.1779(4) 0.7193(3) 0.0256(10) Uani 1 1 d . . .
O3 O 0.8840(3) 0.8172(3) 0.5024(2) 0.0233(8) Uani 1 1 d . . .
O4 O 0.8696(3) 1.0206(3) 0.5030(2) 0.0231(8) Uani 1 1 d . . .
Cu2 Cu 0.86635(5) 0.96103(5) 0.41744(4) 0.01916(15) Uani 1 1 d . . .
Ag2 Ag 0.94659(4) 0.26765(3) 0.78171(3) 0.03277(14) Uani 1 1 d . . .
B1 B 0.2230(8) 0.5114(7) 0.5803(6) 0.048(2) Uani 1 1 d . . .
F1 F 0.3275(5) 0.4868(6) 0.5640(5) 0.098(2) Uani 1 1 d . . .
F2 F 0.1748(6) 0.4642(6) 0.5442(5) 0.094(2) Uani 1 1 d . . .
F3 F 0.1912(6) 0.6212(4) 0.5517(4) 0.090(2) Uani 1 1 d . . .
F4 F 0.1914(6) 0.4742(5) 0.6693(4) 0.0836(19) Uani 1 1 d . . .
B2 B 0.6586(12) 0.9613(15) 0.9662(12) 0.095(10) Uani 0.530(5) 1 d PD A 1
F5 F 0.6362(9) 1.0641(10) 0.9554(9) 0.109 Uani 0.530(5) 1 d PD A 1
F6 F 0.5892(8) 0.8996(11) 1.0215(8) 0.109 Uani 0.530(5) 1 d PD A 1
F8 F 0.7572(7) 0.9144(11) 0.9806(8) 0.109 Uani 0.530(5) 1 d PD A 1
F7 F 0.6572(9) 0.9512(11) 0.8866(7) 0.109 Uani 0.530(5) 1 d PD A 1
B2A B 0.7761(14) 0.7029(16) 0.9148(12) 0.109 Uani 0.470(5) 1 d PD A 2
F5A F 0.7335(9) 0.7905(11) 0.8555(9) 0.109 Uani 0.470(5) 1 d PD A 2
F6A F 0.8769(8) 0.7067(12) 0.8961(9) 0.109 Uani 0.470(5) 1 d PD A 2
F7A F 0.7533(10) 0.6137(11) 0.9068(9) 0.109 Uani 0.470(5) 1 d PD A 2
F8A F 0.7429(10) 0.6879(13) 1.0002(8) 0.109 Uani 0.470(5) 1 d PD A 2
O5 O 0.1454(18) 0.3913(18) 0.8472(11) 0.121(8) Uani 0.50 1 d P . .

loop_
_atom_site_aniso_label
_atom_site_aniso_U_11
_atom_site_aniso_U_22
_atom_site_aniso_U_33
_atom_site_aniso_U_23
_atom_site_aniso_U_13
_atom_site_aniso_U_12
C1 0.029(3) 0.022(3) 0.023(3) -0.008(2) -0.005(2) -0.003(2)
C2 0.032(3) 0.028(3) 0.023(3) -0.013(2) -0.002(2) -0.006(2)
C3 0.031(3) 0.029(3) 0.022(3) -0.012(2) -0.004(2) -0.005(2)
C4 0.026(3) 0.021(2) 0.016(2) -0.007(2) -0.003(2) -0.001(2)
C5 0.024(3) 0.023(3) 0.017(2) -0.005(2) -0.002(2) -0.001(2)
C6 0.030(3) 0.018(2) 0.017(2) -0.003(2) -0.005(2) -0.002(2)
C7 0.038(3) 0.020(3) 0.022(3) -0.001(2) -0.007(2) -0.001(2)
C8 0.035(3) 0.021(3) 0.029(3) -0.008(2) 0.000(2) -0.006(2)
C9 0.036(3) 0.019(2) 0.025(3) -0.009(2) -0.004(2) -0.003(2)
C10 0.033(3) 0.023(3) 0.016(2) -0.008(2) -0.004(2) -0.001(2)
C11 0.033(3) 0.029(3) 0.022(3) -0.005(2) -0.006(2) -0.005(2)
C12 0.043(4) 0.032(3) 0.020(3) -0.005(3) 0.000(3) -0.009(3)
C13 0.042(4) 0.035(3) 0.026(3) -0.003(3) -0.013(3) -0.008(3)
C14 0.042(4) 0.031(3) 0.019(3) -0.004(2) -0.007(2) -0.008(3)
C15 0.052(4) 0.017(2) 0.023(3) -0.011(2) -0.003(3) -0.008(2)
C16 0.042(3) 0.023(3) 0.014(2) -0.002(2) -0.002(2) -0.011(2)
C17 0.022(3) 0.018(2) 0.019(2) -0.009(2) 0.001(2) -0.0052(19)
C18 0.032(3) 0.023(3) 0.020(3) -0.008(2) -0.003(2) -0.005(2)
C19 0.033(3) 0.021(3) 0.019(3) -0.006(2) -0.004(2) -0.003(2)
C20 0.021(3) 0.020(2) 0.015(2) -0.005(2) 0.0004(19) -0.005(2)
C21 0.029(3) 0.020(2) 0.017(2) -0.007(2) 0.001(2) -0.005(2)
C22 0.027(3) 0.020(2) 0.018(2) -0.009(2) -0.003(2) -0.002(2)
C23 0.029(3) 0.020(2) 0.020(3) -0.008(2) -0.005(2) -0.001(2)
C24 0.034(3) 0.020(2) 0.021(3) -0.010(2) -0.004(2) -0.004(2)
C25 0.039(3) 0.022(3) 0.021(3) -0.008(2) -0.005(2) -0.003(2)
C26 0.098(6) 0.020(3) 0.033(4) -0.016(3) -0.031(4) 0.010(3)
C27 0.081(5) 0.022(3) 0.029(3) -0.011(3) -0.025(3) 0.004(3)
N1 0.024(2) 0.020(2) 0.017(2) -0.0053(18) -0.0018(17) -0.0029(18)
N2 0.028(2) 0.017(2) 0.018(2) -0.0050(18) -0.0039(18) -0.0031(18)
N3 0.051(3) 0.027(3) 0.019(2) -0.002(2) -0.008(2) -0.007(2)
N4 0.035(3) 0.019(2) 0.023(2) -0.007(2) -0.003(2) -0.0036(19)
N5 0.051(3) 0.023(2) 0.023(3) -0.012(2) -0.008(2) 0.000(2)
O1 0.044(2) 0.0140(17) 0.0181(18) -0.0056(15) -0.0079(17) -0.0020(16)
O2 0.049(3) 0.0163(18) 0.0176(19) -0.0049(16) -0.0091(18) -0.0014(17)
Cu1 0.0308(4) 0.0155(3) 0.0148(3) -0.0047(2) -0.0046(3) -0.0022(3)
Ag1 0.0831(4) 0.0195(2) 0.0185(2) -0.00444(18) -0.0110(2) -0.0153(2)
C28 0.034(3) 0.020(3) 0.022(3) -0.004(2) -0.001(2) -0.007(2)
C29 0.037(3) 0.020(3) 0.028(3) -0.014(2) -0.004(2) -0.001(2)
C30 0.027(3) 0.025(3) 0.024(3) -0.012(2) -0.006(2) 0.000(2)
C31 0.026(3) 0.020(2) 0.017(2) -0.010(2) -0.001(2) 0.001(2)
C32 0.027(3) 0.023(3) 0.016(2) -0.009(2) -0.002(2) 0.001(2)
C33 0.027(3) 0.018(2) 0.016(2) -0.004(2) -0.002(2) -0.004(2)
C34 0.029(3) 0.018(2) 0.021(3) -0.005(2) -0.004(2) -0.002(2)
C35 0.034(3) 0.019(3) 0.024(3) -0.003(2) -0.004(2) -0.004(2)
C36 0.031(3) 0.018(2) 0.019(3) -0.008(2) -0.007(2) 0.000(2)
C37 0.038(3) 0.023(3) 0.012(2) -0.010(2) -0.001(2) 0.003(2)
C38 0.039(3) 0.036(3) 0.016(3) -0.011(2) -0.002(2) -0.006(3)
C39 0.037(3) 0.039(3) 0.020(3) -0.009(3) 0.006(2) -0.014(3)
C40 0.034(3) 0.031(3) 0.021(3) -0.014(3) -0.009(2) 0.003(2)
C41 0.029(3) 0.028(3) 0.019(3) -0.011(2) -0.002(2) 0.000(2)
C42 0.045(4) 0.019(3) 0.022(3) -0.004(2) -0.005(3) -0.005(2)
C43 0.050(4) 0.016(2) 0.018(3) -0.005(2) -0.007(2) -0.003(2)
C44 0.026(3) 0.015(2) 0.017(2) -0.004(2) -0.003(2) -0.003(2)
C45 0.072(5) 0.018(3) 0.019(3) -0.005(2) -0.004(3) -0.010(3)
C46 0.085(6) 0.018(3) 0.026(3) -0.008(3) -0.006(3) -0.007(3)
C47 0.023(3) 0.015(2) 0.018(2) -0.006(2) -0.002(2) -0.0039(19)
C48 0.033(3) 0.021(3) 0.016(2) -0.003(2) -0.006(2) -0.004(2)
C49 0.021(3) 0.020(2) 0.018(2) -0.007(2) -0.0029(19) -0.0049(19)
C50 0.025(3) 0.021(2) 0.019(2) -0.009(2) -0.003(2) -0.003(2)
C51 0.035(3) 0.016(2) 0.020(3) -0.008(2) -0.003(2) -0.002(2)
C52 0.037(3) 0.024(3) 0.023(3) -0.010(2) -0.008(2) -0.001(2)
C53 0.044(4) 0.018(3) 0.028(3) -0.006(2) -0.009(3) -0.006(2)
C54 0.039(3) 0.018(2) 0.017(2) -0.002(2) -0.007(2) -0.006(2)
N6 0.027(2) 0.019(2) 0.017(2) -0.0065(18) -0.0003(18) 0.0003(18)
N7 0.030(2) 0.016(2) 0.016(2) -0.0055(17) -0.0018(18) -0.0023(18)
N8 0.044(3) 0.030(3) 0.016(2) -0.006(2) -0.001(2) -0.008(2)
N9 0.044(3) 0.016(2) 0.023(2) -0.005(2) -0.004(2) -0.004(2)
N10 0.034(3) 0.021(2) 0.023(2) -0.010(2) -0.007(2) -0.0024(19)
O3 0.038(2) 0.0151(17) 0.0154(17) -0.0050(15) -0.0055(16) -0.0008(15)
O4 0.037(2) 0.0149(17) 0.0165(18) -0.0036(15) -0.0038(16) -0.0044(15)
Cu2 0.0287(4) 0.0141(3) 0.0132(3) -0.0046(2) -0.0022(2) -0.0019(2)
Ag2 0.0650(4) 0.0172(2) 0.0169(2) -0.00442(17) -0.0071(2) -0.0098(2)
B1 0.057(6) 0.040(4) 0.048(5) -0.009(4) -0.015(4) -0.015(4)
F1 0.061(4) 0.090(5) 0.120(6) -0.020(4) -0.005(4) -0.004(3)
F2 0.105(5) 0.121(6) 0.096(5) -0.067(5) -0.016(4) -0.042(4)
F3 0.139(6) 0.040(3) 0.082(4) -0.009(3) -0.040(4) 0.002(3)
F4 0.130(6) 0.073(4) 0.057(3) -0.020(3) -0.006(3) -0.043(4)
B2 0.047(13) 0.15(3) 0.13(3) -0.10(2) -0.009(14) -0.013(15)
F5 0.055 0.121 0.103 0.000 0.001 0.000
F6 0.055 0.121 0.103 0.000 0.001 0.000
F8 0.055 0.121 0.103 0.000 0.001 0.000
F7 0.055 0.121 0.103 0.000 0.001 0.000
B2A 0.055 0.121 0.103 0.000 0.001 0.000
F5A 0.055 0.121 0.103 0.000 0.001 0.000
F6A 0.055 0.121 0.103 0.000 0.001 0.000
F7A 0.055 0.121 0.103 0.000 0.001 0.000
F8A 0.055 0.121 0.103 0.000 0.001 0.000
O5 0.168(19) 0.153(18) 0.069(10) -0.026(11) 0.013(11) -0.123(16)

loop_
_atom_type_symbol
_atom_type_description
_atom_type_scat_dispersion_real
_atom_type_scat_dispersion_imag
_atom_type_scat_source
C C 0.0033 0.0016 'International Tables Vol C Tables 4.2.6.8 and 6.1.1.4'
H H 0.0000 0.0000 'International Tables Vol C Tables 4.2.6.8 and 6.1.1.4'
N N 0.0061 0.0033 'International Tables Vol C Tables 4.2.6.8 and 6.1.1.4'
O O 0.0106 0.0060 'International Tables Vol C Tables 4.2.6.8 and 6.1.1.4'
F F 0.0171 0.0103 'International Tables Vol C Tables 4.2.6.8 and 6.1.1.4'
Cu Cu 0.3201 1.2651 'International Tables Vol C Tables 4.2.6.8 and 6.1.1.4'
Ag Ag -0.8971 1.1015 'International Tables Vol C Tables 4.2.6.8 and 6.1.1.4'
B B 0.0013 0.0007 'International Tables Vol C Tables 4.2.6.8 and 6.1.1.4'

loop_
_geom_angle_atom_site_label_1
_geom_angle_atom_site_label_2
_geom_angle_atom_site_label_3
_geom_angle
_geom_angle_site_symmetry_1
_geom_angle_site_symmetry_3
N1 C1 C2 112.6(5) . .
N1 C1 H1 123.7 . .
C2 C1 H1 123.7 . .
C3 C2 C1 105.6(5) . .
C3 C2 H2 127.2 . .
C1 C2 H2 127.2 . .
C2 C3 C4 107.6(5) . .
C2 C3 H3 126.2 . .
C4 C3 H3 126.2 . .
C5 C4 N1 123.0(5) . .
C5 C4 C3 128.5(5) . .
N1 C4 C3 108.4(5) . .
C4 C5 C6 125.9(5) . .
C4 C5 C10 116.9(5) . .
C6 C5 C10 117.2(5) . .
N2 C6 C5 123.6(5) . .
N2 C6 C7 108.2(5) . .
C5 C6 C7 128.2(5) . .
C8 C7 C6 107.6(5) . .
C8 C7 H7 126.2 . .
C6 C7 H7 126.2 . .
C7 C8 C9 106.0(5) . .
C7 C8 H8 127.0 . .
C9 C8 H8 127.0 . .
N2 C9 C8 111.2(5) . .
N2 C9 H9 124.4 . .
C8 C9 H9 124.4 . .
C14 C10 C11 117.2(5) . .
C14 C10 C5 122.1(5) . .
C11 C10 C5 120.7(5) . .
C12 C11 C10 119.3(6) . .
C12 C11 H11 120.4 . .
C10 C11 H11 120.4 . .
N3 C12 C11 123.4(6) . .
N3 C12 H12 118.3 . .
C11 C12 H12 118.3 . .
N3 C13 C14 122.9(6) . .
N3 C13 H13 118.6 . .
C14 C13 H13 118.6 . .
C10 C14 C13 119.7(6) . .
C10 C14 H14 120.1 . .
C13 C14 H14 120.1 . .
N4 C15 C16 122.8(6) . .
N4 C15 H15 118.6 . .
C16 C15 H15 118.6 . .
C15 C16 C17 119.8(5) . .
C15 C16 H16 120.1 . .
C17 C16 H16 120.1 . .
C18 C17 C16 117.4(5) . .
C18 C17 C20 122.6(5) . .
C16 C17 C20 120.0(5) . .
C17 C18 C19 119.5(6) . .
C17 C18 H18 120.2 . .
C19 C18 H18 120.2 . .
N4 C19 C18 123.3(5) . .
N4 C19 H19 118.3 . .
C18 C19 H19 118.3 . .
O1 C20 C21 124.7(5) . .
O1 C20 C17 116.2(5) . .
C21 C20 C17 119.1(5) . .
C20 C21 C22 123.0(5) . .
C20 C21 H21 118.5 . .
C22 C21 H21 118.5 . .
O2 C22 C21 124.6(5) . .
O2 C22 C23 115.7(5) . .
C21 C22 C23 119.7(5) . .
C24 C23 C27 117.5(6) . .
C24 C23 C22 123.3(5) . .
C27 C23 C22 119.2(5) . .
C23 C24 C25 118.6(5) . .
C23 C24 H24 120.7 . .
C25 C24 H24 120.7 . .
N5 C25 C24 123.4(6) . .
N5 C25 H25 118.3 . .
C24 C25 H25 118.3 . .
N5 C26 C27 122.7(6) . .
N5 C26 H26 118.6 . .
C27 C26 H26 118.6 . .
C26 C27 C23 120.2(6) . .
C26 C27 H27 119.9 . .
C23 C27 H27 119.9 . .
C1 N1 C4 105.7(5) . .
C1 N1 Cu1 126.4(4) . .
C4 N1 Cu1 127.9(4) . .
C9 N2 C6 106.9(5) . .
C9 N2 Cu1 125.5(4) . .
C6 N2 Cu1 127.4(4) . .
C13 N3 C12 117.5(5) . .
C13 N3 Ag1 119.3(4) . 1_564
C12 N3 Ag1 123.1(4) . 1_564
C19 N4 C15 117.1(5) . .
C19 N4 Ag1 117.6(4) . .
C15 N4 Ag1 122.0(4) . .
C25 N5 C26 117.5(6) . .
C25 N5 Ag1 123.4(4) . 1_565
C26 N5 Ag1 118.5(4) . 1_565
C20 O1 Cu1 127.7(4) . .
C22 O2 Cu1 129.6(4) . .
O2 Cu1 N1 171.2(2) . .
O2 Cu1 N2 88.95(18) . .
N1 Cu1 N2 91.86(19) . .
O2 Cu1 O1 89.23(16) . .
N1 Cu1 O1 90.68(18) . .
N2 Cu1 O1 174.83(19) . .
N5 Ag1 N4 120.38(19) 1_545 .
N5 Ag1 N3 114.46(19) 1_545 1_546
N4 Ag1 N3 118.1(2) . 1_546
N6 C28 C29 111.5(5) . .
N6 C28 H28 124.3 . .
C29 C28 H28 124.3 . .
C28 C29 C30 107.0(5) . .
C28 C29 Ag2 105.2(4) . 2_766
C30 C29 Ag2 81.0(4) . 2_766
C28 C29 H29 126.5 . .
C30 C29 H29 126.5 . .
Ag2 C29 H29 84.9 2_766 .
C29 C30 C31 106.4(5) . .
C29 C30 H30 126.8 . .
C31 C30 H30 126.8 . .
N6 C31 C32 123.2(5) . .
N6 C31 C30 108.9(5) . .
C32 C31 C30 127.9(5) . .
C33 C32 C31 125.8(5) . .
C33 C32 C37 115.8(5) . .
C31 C32 C37 118.3(5) . .
C32 C33 N7 123.0(5) . .
C32 C33 C34 129.1(5) . .
N7 C33 C34 107.9(5) . .
C35 C34 C33 107.6(5) . .
C35 C34 H34 126.2 . .
C33 C34 H34 126.2 . .
C34 C35 C36 106.5(5) . .
C34 C35 H35 126.8 . .
C36 C35 H35 126.8 . .
N7 C36 C35 112.3(5) . .
N7 C36 H36 123.9 . .
C35 C36 H36 123.9 . .
C38 C37 C41 117.6(5) . .
C38 C37 C32 121.2(5) . .
C41 C37 C32 121.2(5) . .
C37 C38 C39 119.4(6) . .
C37 C38 H38 120.3 . .
C39 C38 H38 120.3 . .
N8 C39 C38 122.9(6) . .
N8 C39 H39 118.6 . .
C38 C39 H39 118.6 . .
N8 C40 C41 123.3(6) . .
N8 C40 H40 118.4 . .
C41 C40 H40 118.4 . .
C40 C41 C37 119.1(6) . .
C40 C41 H41 120.4 . .
C37 C41 H41 120.4 . .
N9 C42 C43 123.4(6) . .
N9 C42 H42 118.3 . .
C43 C42 H42 118.3 . .
C42 C43 C44 118.9(6) . .
C42 C43 H43 120.5 . .
C44 C43 H43 120.5 . .
C45 C44 C43 117.8(5) . .
C45 C44 C47 118.8(5) . .
C43 C44 C47 123.4(5) . .
C46 C45 C44 119.0(6) . .
C46 C45 H45 120.5 . .
C44 C45 H45 120.5 . .
N9 C46 C45 123.6(6) . .
N9 C46 H46 118.2 . .
C45 C46 H46 118.2 . .
O3 C47 C48 124.6(5) . .
O3 C47 C44 116.1(5) . .
C48 C47 C44 119.3(5) . .
C47 C48 C49 122.8(5) . .
C47 C48 H48 118.6 . .
C49 C48 H48 118.6 . .
O4 C49 C48 125.2(5) . .
O4 C49 C50 115.2(5) . .
C48 C49 C50 119.6(5) . .
C54 C50 C51 117.2(5) . .
C54 C50 C49 119.6(5) . .
C51 C50 C49 123.3(5) . .
C52 C51 C50 119.2(5) . .
C52 C51 H51 120.4 . .
C50 C51 H51 120.4 . .
N10 C52 C51 123.6(5) . .
N10 C52 H52 118.2 . .
C51 C52 H52 118.2 . .
N10 C53 C54 123.4(5) . .
N10 C53 H53 118.3 . .
C54 C53 H53 118.3 . .
C53 C54 C50 119.9(5) . .
C53 C54 H54 120.1 . .
C50 C54 H54 120.1 . .
C28 N6 C31 106.2(5) . .
C28 N6 Cu2 125.6(4) . .
C31 N6 Cu2 128.1(4) . .
C36 N7 C33 105.6(4) . .
C36 N7 Cu2 126.8(4) . .
C33 N7 Cu2 126.9(4) . .
C39 N8 C40 117.7(5) . .
C39 N8 Ag2 121.1(4) . 1_564
C40 N8 Ag2 121.2(4) . 1_564
C42 N9 C46 117.4(5) . .
C42 N9 Ag2 122.5(4) . .
C46 N9 Ag2 120.1(4) . .
C53 N10 C52 116.6(5) . .
C53 N10 Ag2 120.5(4) . 1_565
C52 N10 Ag2 118.4(4) . 1_565
C47 O3 Cu2 129.1(4) . .
C49 O4 Cu2 128.3(4) . .
O4 Cu2 O3 90.00(16) . .
O4 Cu2 N6 178.93(19) . .
O3 Cu2 N6 89.75(18) . .
O4 Cu2 N7 88.65(18) . .
O3 Cu2 N7 174.89(19) . .
N6 Cu2 N7 91.69(19) . .
N9 Ag2 N8 121.29(19) . 1_546
N9 Ag2 N10 114.76(18) . 1_545
N8 Ag2 N10 111.72(19) 1_546 1_545
N9 Ag2 C29 98.53(19) . 2_766
N8 Ag2 C29 107.66(19) 1_546 2_766
N10 Ag2 C29 98.96(19) 1_545 2_766
F1 B1 F2 111.1(9) . .
F1 B1 F3 110.3(8) . .
F2 B1 F3 110.7(8) . .
F1 B1 F4 109.9(8) . .
F2 B1 F4 108.1(7) . .
F3 B1 F4 106.6(8) . .
F5 B2 F8 114.9(14) . .
F5 B2 F6 116.0(14) . .
F8 B2 F6 111.3(14) . .
F5 B2 F7 107.7(15) . .
F8 B2 F7 101.1(13) . .
F6 B2 F7 104.0(13) . .
F6A B2A F5A 103.8(13) . .
F6A B2A F7A 112.3(16) . .
F5A B2A F7A 108.4(15) . .
F6A B2A F8A 110.7(15) . .
F5A B2A F8A 119.4(16) . .
F7A B2A F8A 102.6(13) . .

loop_
_geom_bond_atom_site_label_1
_geom_bond_atom_site_label_2
_geom_bond_distance
_geom_bond_site_symmetry_2
C1 N1 1.337(7) .
C1 C2 1.409(8) .
C1 H1 0.9300 .
C2 C3 1.371(8) .
C2 H2 0.9300 .
C3 C4 1.427(8) .
C3 H3 0.9300 .
C4 C5 1.390(8) .
C4 N1 1.403(7) .
C5 C6 1.401(9) .
C5 C10 1.487(7) .
C6 N2 1.385(7) .
C6 C7 1.433(8) .
C7 C8 1.358(9) .
C7 H7 0.9300 .
C8 C9 1.425(8) .
C8 H8 0.9300 .
C9 N2 1.335(8) .
C9 H9 0.9300 .
C10 C14 1.379(9) .
C10 C11 1.404(8) .
C11 C12 1.383(8) .
C11 H11 0.9300 .
C12 N3 1.340(9) .
C12 H12 0.9300 .
C13 N3 1.331(9) .
C13 C14 1.402(8) .
C13 H13 0.9300 .
C14 H14 0.9300 .
C15 N4 1.353(8) .
C15 C16 1.377(8) .
C15 H15 0.9300 .
C16 C17 1.387(8) .
C16 H16 0.9300 .
C17 C18 1.375(8) .
C17 C20 1.500(7) .
C18 C19 1.393(8) .
C18 H18 0.9300 .
C19 N4 1.323(8) .
C19 H19 0.9300 .
C20 O1 1.284(6) .
C20 C21 1.395(8) .
C21 C22 1.403(7) .
C21 H21 0.9300 .
C22 O2 1.262(7) .
C22 C23 1.493(8) .
C23 C24 1.384(8) .
C23 C27 1.388(8) .
C24 C25 1.389(9) .
C24 H24 0.9300 .
C25 N5 1.331(7) .
C25 H25 0.9300 .
C26 N5 1.339(8) .
C26 C27 1.364(10) .
C26 H26 0.9300 .
C27 H27 0.9300 .
N1 Cu1 1.935(5) .
N2 Cu1 1.954(4) .
N3 Ag1 2.267(5) 1_564
N4 Ag1 2.266(5) .
N5 Ag1 2.251(5) 1_565
O1 Cu1 1.959(4) .
O2 Cu1 1.932(4) .
Ag1 N5 2.251(5) 1_545
Ag1 N3 2.267(5) 1_546
C28 N6 1.350(7) .
C28 C29 1.383(9) .
C28 H28 0.9300 .
C29 C30 1.386(8) .
C29 Ag2 2.640(6) 2_766
C29 H29 0.9300 .
C30 C31 1.418(8) .
C30 H30 0.9300 .
C31 N6 1.389(7) .
C31 C32 1.406(8) .
C32 C33 1.401(8) .
C32 C37 1.503(7) .
C33 N7 1.407(7) .
C33 C34 1.427(7) .
C34 C35 1.355(9) .
C34 H34 0.9300 .
C35 C36 1.400(7) .
C35 H35 0.9300 .
C36 N7 1.335(7) .
C36 H36 0.9300 .
C37 C38 1.383(9) .
C37 C41 1.391(9) .
C38 C39 1.388(8) .
C38 H38 0.9300 .
C39 N8 1.324(9) .
C39 H39 0.9300 .
C40 N8 1.342(8) .
C40 C41 1.371(8) .
C40 H40 0.9300 .
C41 H41 0.9300 .
C42 N9 1.332(8) .
C42 C43 1.390(8) .
C42 H42 0.9300 .
C43 C44 1.399(8) .
C43 H43 0.9300 .
C44 C45 1.392(9) .
C44 C47 1.485(7) .
C45 C46 1.383(8) .
C45 H45 0.9300 .
C46 N9 1.344(8) .
C46 H46 0.9300 .
C47 O3 1.269(6) .
C47 C48 1.397(8) .
C48 C49 1.399(7) .
C48 H48 0.9300 .
C49 O4 1.277(6) .
C49 C50 1.498(8) .
C50 C54 1.388(7) .
C50 C51 1.392(8) .
C51 C52 1.373(9) .
C51 H51 0.9300 .
C52 N10 1.343(7) .
C52 H52 0.9300 .
C53 N10 1.341(8) .
C53 C54 1.367(9) .
C53 H53 0.9300 .
C54 H54 0.9300 .
N6 Cu2 1.941(5) .
N7 Cu2 1.956(4) .
N8 Ag2 2.284(5) 1_564
N9 Ag2 2.245(5) .
N10 Ag2 2.314(5) 1_565
O3 Cu2 1.937(4) .
O4 Cu2 1.932(4) .
Ag2 N8 2.284(5) 1_546
Ag2 N10 2.314(5) 1_545
Ag2 C29 2.640(6) 2_766
B1 F1 1.348(12) .
B1 F2 1.368(11) .
B1 F3 1.373(11) .
B1 F4 1.407(11) .
B2 F5 1.309(16) .
B2 F8 1.346(15) .
B2 F6 1.361(16) .
B2 F7 1.418(16) .
B2A F6A 1.323(16) .
B2A F5A 1.329(16) .
B2A F7A 1.380(17) .
B2A F8A 1.380(17) .
